data_7107126
loop_
_publ_author_name
'Xiao-Feng Wang'
'Yu Wang'
'Yue-Biao Zhang'
'Wei Xue'
'Jie-Peng Zhang'
'Xiao-Ming Chen'

_publ_section_title
;
 Layer-by-layer evolution and a hysteretic single-crystal to
 single-crystal transformation cycle of a flexible pillared-layer open
 framework
;
_journal_name_full Chem.Commun.
_journal_page_first 133
_journal_paper_doi 10.1039/c1cc15891k
_journal_volume 48
_journal_year 2012
_chemical_formula_sum 'C24 H14 Cd2 N6 O12'
_chemical_formula_weight 803.21
_chemical_name_systematic
;
?
;
_space_group_IT_number 14
_symmetry_cell_setting monoclinic
_symmetry_space_group_name_Hall '-P 2ybc'
_symmetry_space_group_name_H-M 'P 1 21/c 1'
_atom_sites_solution_hydrogens geom
_atom_sites_solution_primary direct
_atom_sites_solution_secondary difmap
_audit_creation_method SHELXL-97
_cell_angle_alpha 90.00
_cell_angle_beta 92.650(4)
_cell_angle_gamma 90.00
_cell_formula_units_Z 2
_cell_length_a 7.4378(3)
_cell_length_b 20.9108(7)
_cell_length_c 14.3257(6)
_cell_measurement_temperature 150(2)
_cell_volume 2225.70(15)
_computing_cell_refinement
;
CrysAlis RED, Oxford Diffraction Ltd.,
Version 1.171.31.7 (release 18-10-2006 CrysAlis171 .NET)
(compiled Oct 18 2006,16:28:17)
;
_computing_data_collection
;
CrysAlis CCD, Oxford Diffraction Ltd.,
Version 1.171.31.7 (release 18-10-2006 CrysAlis171 .NET)
(compiled Oct 18 2006,16:28:17)
;
_computing_data_reduction
;
CrysAlis RED, Oxford Diffraction Ltd.,
Version 1.171.31.7 (release 18-10-2006 CrysAlis171 .NET)
(compiled Oct 18 2006,16:28:17)
;
_computing_structure_refinement 'SHELXL-97 (Sheldrick, 1997)'
_computing_structure_solution 'SHELXS-97 (Sheldrick, 1990)'
_diffrn_ambient_temperature 150(2)
_diffrn_detector_area_resol_mean 16.0855
_diffrn_measured_fraction_theta_full 0.985
_diffrn_measured_fraction_theta_max 0.985
_diffrn_measurement_device_type 'Oxford Germioni S Ultra'
_diffrn_measurement_method '\w and \p scan'
_diffrn_radiation_monochromator graphite
_diffrn_radiation_source 'Enhance (Mo) X-ray Source'
_diffrn_radiation_type MoK\a
_diffrn_radiation_wavelength 0.71073
_diffrn_reflns_av_R_equivalents 0.0401
_diffrn_reflns_av_sigmaI/netI 0.0480
_diffrn_reflns_limit_h_max 6
_diffrn_reflns_limit_h_min -8
_diffrn_reflns_limit_k_max 24
_diffrn_reflns_limit_k_min -24
_diffrn_reflns_limit_l_max 13
_diffrn_reflns_limit_l_min -17
_diffrn_reflns_number 8405
_diffrn_reflns_theta_full 25.00
_diffrn_reflns_theta_max 25.00
_diffrn_reflns_theta_min 2.74
_exptl_absorpt_coefficient_mu 1.002
_exptl_absorpt_correction_T_max 0.8691
_exptl_absorpt_correction_T_min 0.7224
_exptl_absorpt_correction_type multi-scan
_exptl_absorpt_process_details
;
CrysAlis RED, Oxford Diffraction Ltd.,
Version 1.171.31.7 (release 18-10-2006 CrysAlis171 .NET)
(compiled Oct 18 2006,16:28:17)
Empirical absorption correction using spherical harmonics,
implemented in SCALE3 ABSPACK scaling algorithm.
;
_exptl_crystal_colour colorless
_exptl_crystal_density_diffrn 1.199
_exptl_crystal_density_method 'not measured'
_exptl_crystal_description block
_exptl_crystal_F_000 784
_exptl_crystal_size_max 0.35
_exptl_crystal_size_mid 0.27
_exptl_crystal_size_min 0.14
_platon_squeeze_details
;
;
_refine_diff_density_max 2.698
_refine_diff_density_min -1.040
_refine_diff_density_rms 0.180
_refine_ls_extinction_method none
_refine_ls_goodness_of_fit_ref 1.074
_refine_ls_hydrogen_treatment constr
_refine_ls_matrix_type full
_refine_ls_number_parameters 200
_refine_ls_number_reflns 3864
_refine_ls_number_restraints 55
_refine_ls_restrained_S_all 1.098
_refine_ls_R_factor_all 0.0820
_refine_ls_R_factor_gt 0.0698
_refine_ls_shift/su_max 0.000
_refine_ls_shift/su_mean 0.000
_refine_ls_structure_factor_coef Fsqd
_refine_ls_weighting_details 'calc w=1/[\s^2^(Fo^2^)+(0.1410P)^2^+1.3900P] where P=(Fo^2^+2Fc^2^)/3'
_refine_ls_weighting_scheme calc
_refine_ls_wR_factor_gt 0.1980
_refine_ls_wR_factor_ref 0.2053
_reflns_number_gt 3010
_reflns_number_total 3864
_reflns_threshold_expression >2sigma(I)
_cod_data_source_file c1cc15891k.txt
_cod_data_source_block 3''
_cod_original_sg_symbol_H-M P21/c
_cod_database_code 7107126

loop_
_symmetry_equiv_pos_as_xyz
'x, y, z'
'-x, y+1/2, -z+1/2'
'-x, -y, -z'
'x, -y-1/2, z-1/2'

loop_
_atom_site_label
_atom_site_type_symbol
_atom_site_fract_x
_atom_site_fract_y
_atom_site_fract_z
_atom_site_U_iso_or_equiv
_atom_site_adp_type
_atom_site_occupancy
_atom_site_symmetry_multiplicity
_atom_site_calc_flag
_atom_site_refinement_flags
Cd1 Cd -0.48840(6) 0.43640(2) -0.39800(3) 0.0302(3) Uani 1 1 d .
C1 C -0.4898(11) 0.2546(3) -0.2723(5) 0.0430(19) Uani 1 1 d .
C2 C -0.4951(14) 0.1997(4) -0.3259(5) 0.055(2) Uani 1 1 d DU
C3 C -0.5021(12) 0.1394(4) -0.2840(6) 0.053(2) Uani 1 1 d U
H3A H -0.5064 0.1020 -0.3217 0.064 Uiso 1 1 calc R
C4 C -0.5030(9) 0.1342(3) -0.1891(5) 0.0345(16) Uani 1 1 d .
C5 C -0.4911(11) 0.1891(3) -0.1336(6) 0.0425(18) Uani 1 1 d .
H5A H -0.4834 0.1857 -0.0674 0.051 Uiso 1 1 calc R
C6 C -0.4908(11) 0.2479(3) -0.1760(6) 0.0438(19) Uani 1 1 d .
H6A H -0.4914 0.2852 -0.1382 0.053 Uiso 1 1 calc R
C7 C -0.4832(11) 0.3196(3) -0.3167(6) 0.0404(18) Uani 1 1 d .
C8 C -0.5085(10) 0.0688(3) -0.1463(5) 0.0311(16) Uani 1 1 d .
C9 C -0.9040(9) 0.4110(4) -0.4686(6) 0.0420(18) Uani 1 1 d .
H9A H -0.8455 0.3891 -0.5166 0.050 Uiso 1 1 calc R
C10 C -1.0889(8) 0.4103(4) -0.4695(6) 0.0403(18) Uani 1 1 d .
H10A H -1.1546 0.3876 -0.5172 0.048 Uiso 1 1 calc R
C11 C -1.0759(9) 0.4713(4) -0.3402(6) 0.046(2) Uani 1 1 d .
H11A H -1.1343 0.4943 -0.2931 0.055 Uiso 1 1 calc R
C12 C -0.8907(9) 0.4710(4) -0.3386(6) 0.047(2) Uani 1 1 d .
H12A H -0.8249 0.4928 -0.2899 0.057 Uiso 1 1 calc R
N1 N -0.488(2) 0.1940(6) -0.4355(7) 0.119(4) Uani 1 1 d DU
N2 N -0.8037(8) 0.4412(2) -0.4032(4) 0.0348(14) Uani 1 1 d U
N3 N -1.1762(9) 0.4408(3) -0.4051(5) 0.0379(15) Uani 1 1 d U
O1 O -0.4977(8) 0.3252(3) -0.4012(4) 0.0602(17) Uani 1 1 d U
O2 O -0.4717(10) 0.3667(4) -0.2659(5) 0.084(2) Uani 1 1 d U
O3 O -0.5038(9) 0.0616(2) -0.0598(4) 0.0467(14) Uani 1 1 d .
O4 O -0.5188(7) 0.0212(2) -0.2018(4) 0.0426(13) Uani 1 1 d .
O5 O -0.645(2) 0.1974(7) -0.4637(10) 0.184(5) Uani 1 1 d U
O6 O -0.333(2) 0.2033(7) -0.4553(10) 0.191(5) Uani 1 1 d U

loop_
_atom_site_aniso_label
_atom_site_aniso_U_11
_atom_site_aniso_U_22
_atom_site_aniso_U_33
_atom_site_aniso_U_23
_atom_site_aniso_U_13
_atom_site_aniso_U_12
Cd1 0.0387(4) 0.0178(3) 0.0341(4) 0.00081(19) 0.0035(2) -0.00046(18)
C1 0.072(5) 0.025(4) 0.033(4) 0.006(3) 0.001(4) -0.003(3)
C2 0.101(6) 0.027(4) 0.035(4) 0.002(3) 0.004(4) -0.006(4)
C3 0.097(6) 0.025(4) 0.038(4) 0.008(3) 0.002(4) -0.009(4)
C4 0.047(4) 0.019(3) 0.038(4) 0.008(3) 0.002(3) -0.003(3)
C5 0.063(5) 0.030(4) 0.035(4) 0.007(3) 0.018(4) 0.006(3)
C6 0.075(6) 0.021(3) 0.036(4) -0.002(3) 0.006(4) -0.008(3)
C7 0.062(5) 0.015(3) 0.045(5) 0.002(3) 0.012(4) -0.006(3)
C8 0.042(4) 0.020(3) 0.032(4) 0.016(3) 0.004(3) 0.000(3)
C9 0.022(4) 0.051(4) 0.054(5) -0.020(4) 0.009(3) 0.004(3)
C10 0.010(3) 0.047(4) 0.064(5) -0.019(4) 0.002(3) -0.005(3)
C11 0.015(3) 0.065(5) 0.058(5) -0.023(4) 0.008(3) 0.000(3)
C12 0.021(4) 0.062(5) 0.058(5) -0.017(4) -0.005(3) -0.015(3)
N1 0.118(4) 0.117(4) 0.120(4) 0.007(2) 0.006(2) -0.001(2)
N2 0.037(2) 0.033(2) 0.035(2) -0.0016(16) 0.0025(17) -0.0007(16)
N3 0.040(2) 0.037(2) 0.037(2) -0.0032(16) 0.0029(17) -0.0006(16)
O1 0.069(2) 0.054(2) 0.058(2) 0.0031(17) 0.0023(18) -0.0018(17)
O2 0.093(3) 0.078(3) 0.081(3) 0.0033(19) 0.0042(19) -0.0018(19)
O3 0.067(4) 0.037(3) 0.037(3) 0.012(2) 0.003(3) 0.004(2)
O4 0.054(3) 0.027(3) 0.047(3) 0.002(2) 0.005(2) 0.000(2)
O5 0.185(7) 0.183(7) 0.181(7) 0.013(5) -0.004(5) -0.023(5)
O6 0.199(7) 0.192(7) 0.183(7) 0.010(5) 0.025(5) 0.021(5)

loop_
_atom_type_symbol
_atom_type_description
_atom_type_scat_dispersion_real
_atom_type_scat_dispersion_imag
_atom_type_scat_source
C C 0.0033 0.0016 'International Tables Vol C Tables 4.2.6.8 and 6.1.1.4'
H H 0.0000 0.0000 'International Tables Vol C Tables 4.2.6.8 and 6.1.1.4'
Cd Cd -0.8075 1.2024 'International Tables Vol C Tables 4.2.6.8 and 6.1.1.4'
N N 0.0061 0.0033 'International Tables Vol C Tables 4.2.6.8 and 6.1.1.4'
O O 0.0106 0.0060 'International Tables Vol C Tables 4.2.6.8 and 6.1.1.4'

loop_
_geom_angle_atom_site_label_1
_geom_angle_atom_site_label_2
_geom_angle_atom_site_label_3
_geom_angle
_geom_angle_site_symmetry_1
_geom_angle_site_symmetry_3
O4 Cd1 O3 127.80(18) 2_454 4_565
O4 Cd1 O1 142.2(2) 2_454 .
O3 Cd1 O1 89.91(19) 4_565 .
O4 Cd1 N3 90.10(19) 2_454 1_655
O3 Cd1 N3 87.7(2) 4_565 1_655
O1 Cd1 N3 93.9(2) . 1_655
O4 Cd1 N2 88.92(19) 2_454 .
O3 Cd1 N2 88.0(2) 4_565 .
O1 Cd1 N2 90.77(19) . .
N3 Cd1 N2 173.6(2) 1_655 .
O4 Cd1 O2 88.8(2) 2_454 .
O3 Cd1 O2 143.4(2) 4_565 .
O1 Cd1 O2 53.6(2) . .
N3 Cd1 O2 92.5(2) 1_655 .
N2 Cd1 O2 93.8(2) . .
O4 Cd1 C7 115.7(2) 2_454 .
O3 Cd1 C7 116.5(2) 4_565 .
O1 Cd1 C7 26.64(19) . .
N3 Cd1 C7 93.4(2) 1_655 .
N2 Cd1 C7 92.7(2) . .
O2 Cd1 C7 26.9(2) . .
C2 C1 C6 117.9(6) . .
C2 C1 C7 121.1(7) . .
C6 C1 C7 121.0(6) . .
C1 C2 C3 120.7(7) . .
C1 C2 N1 128.0(7) . .
C3 C2 N1 111.3(7) . .
C4 C3 C2 120.2(7) . .
C4 C3 H3A 119.9 . .
C2 C3 H3A 119.9 . .
C3 C4 C5 119.9(7) . .
C3 C4 C8 118.8(6) . .
C5 C4 C8 121.2(7) . .
C6 C5 C4 119.0(7) . .
C6 C5 H5A 120.5 . .
C4 C5 H5A 120.5 . .
C5 C6 C1 122.1(7) . .
C5 C6 H6A 118.9 . .
C1 C6 H6A 118.9 . .
O1 C7 O2 121.1(7) . .
O1 C7 C1 120.3(7) . .
O2 C7 C1 118.5(7) . .
O1 C7 Cd1 59.1(4) . .
O2 C7 Cd1 62.0(5) . .
C1 C7 Cd1 177.3(6) . .
O3 C8 O4 121.5(6) . .
O3 C8 C4 121.1(6) . .
O4 C8 C4 117.3(6) . .
N2 C9 C10 122.7(6) . .
N2 C9 H9A 118.6 . .
C10 C9 H9A 118.6 . .
N3 C10 C9 120.9(7) . .
N3 C10 H10A 119.5 . .
C9 C10 H10A 119.5 . .
N3 C11 C12 122.6(7) . .
N3 C11 H11A 118.7 . .
C12 C11 H11A 118.7 . .
N2 C12 C11 121.1(7) . .
N2 C12 H12A 119.5 . .
C11 C12 H12A 119.5 . .
O5 N1 O6 144.8(15) . .
O5 N1 C2 104.7(13) . .
O6 N1 C2 107.0(13) . .
C12 N2 C9 116.3(6) . .
C12 N2 Cd1 121.6(5) . .
C9 N2 Cd1 122.0(4) . .
C10 N3 C11 116.3(6) . .
C10 N3 Cd1 122.4(5) . 1_455
C11 N3 Cd1 121.2(5) . 1_455
C7 O1 Cd1 94.2(5) . .
C7 O2 Cd1 91.1(5) . .
C8 O3 Cd1 171.9(4) . 4_566
C8 O4 Cd1 102.6(4) . 2_444

loop_
_geom_bond_atom_site_label_1
_geom_bond_atom_site_label_2
_geom_bond_distance
_geom_bond_site_symmetry_2
Cd1 O4 2.277(5) 2_454
Cd1 O3 2.316(6) 4_565
Cd1 O1 2.327(7) .
Cd1 N3 2.331(6) 1_655
Cd1 N2 2.345(6) .
Cd1 O2 2.388(8) .
Cd1 C7 2.705(7) .
C1 C2 1.382(11) .
C1 C6 1.386(11) .
C1 C7 1.504(9) .
C2 C3 1.397(10) .
C2 N1 1.577(9) .
C3 C4 1.364(10) .
C3 H3A 0.9500 .
C4 C5 1.396(10) .
C4 C8 1.500(8) .
C5 C6 1.372(10) .
C5 H5A 0.9500 .
C6 H6A 0.9500 .
C7 O1 1.216(9) .
C7 O2 1.224(10) .
C8 O3 1.246(11) .
C8 O4 1.275(9) .
C9 N2 1.330(10) .
C9 C10 1.375(9) .
C9 H9A 0.9500 .
C10 N3 1.317(9) .
C10 H10A 0.9500 .
C11 N3 1.327(10) .
C11 C12 1.377(9) .
C11 H11A 0.9500 .
C12 N2 1.311(9) .
C12 H12A 0.9500 .
N1 O5 1.215(17) .
N1 O6 1.217(16) .
N3 Cd1 2.331(6) 1_455
O3 Cd1 2.316(6) 4_566
O4 Cd1 2.277(5) 2_444

loop_
_platon_squeeze_void_nr
_platon_squeeze_void_average_x
_platon_squeeze_void_average_y
_platon_squeeze_void_average_z
_platon_squeeze_void_volume
_platon_squeeze_void_count_electrons
_platon_squeeze_void_content
1 -0.005 0.297 -0.019 1080 316 ' '
